data_7048633
loop_
_publ_author_name
'Manav, Neha'
'Kesavan, Praseetha E.'
'Ishida, Masatoshi'
'Mori, Shigeki'
'Yasutake, Yuhsuke'
'Fukatsu, Susumu'
'Furuta, Hiroyuki'
'Gupta, Iti'

_publ_section_title
;
 Phosphorescent rhenium-dipyrrinates: efficient photosensitizers for
 singlet oxygen generation.
;
_journal_issue 7
_journal_name_full 'Dalton transactions (Cambridge, England : 2003)'
_journal_page_first 2467
_journal_page_last 2478
_journal_paper_doi 10.1039/c8dt04540b
_journal_volume 48
_journal_year 2019
_chemical_formula_moiety 'C46 H37 N3 O3 P Re S'
_chemical_formula_sum 'C46 H37 N3 O3 P Re S'
_chemical_formula_weight 929.01
_space_group_crystal_system monoclinic
_space_group_IT_number 14
_space_group_name_Hall '-P 2ybc'
_space_group_name_H-M_alt 'P 1 21/c 1'
_symmetry_space_group_name_Hall '-P 2ybc'
_symmetry_space_group_name_H-M 'P 1 21/c 1'
_atom_sites_solution_hydrogens geom
_atom_sites_solution_primary direct
_atom_sites_solution_secondary difmap
_audit_creation_method SHELXL-2014/7
_audit_update_record
;
2016-07-20 deposited with the CCDC.
2019-01-14 downloaded from the CCDC.
;
_cell_angle_alpha 90
_cell_angle_beta 90.8795(17)
_cell_angle_gamma 90
_cell_formula_units_Z 4
_cell_length_a 23.5467(4)
_cell_length_b 12.5757(2)
_cell_length_c 12.8889(2)
_cell_measurement_reflns_used 30019
_cell_measurement_temperature 100(2)
_cell_measurement_theta_max 31.34
_cell_measurement_theta_min 1.72
_cell_volume 3816.16(11)
_computing_cell_refinement 'CrysAlisPro 1.171.38.41 (Rigaku OD, 2015)'
_computing_data_collection 'CrystalClear (Rigaku Inc., 2008)'
_computing_data_reduction 'CrysAlisPro 1.171.38.41 (Rigaku OD, 2015)'
_computing_molecular_graphics 'CrystalStructure 4.2.2 (Rigaku, 2016)'
_computing_publication_material 'CrystalStructure 4.2.2'
_computing_structure_refinement 'SHELXL-2014/7 (Sheldrick, 2014)'
_computing_structure_solution 'SIR2011 (Burla, et al., 2012)'
_diffrn_ambient_temperature 100(2)
_diffrn_detector_area_resol_mean 7.111
_diffrn_measured_fraction_theta_full 1.000
_diffrn_measured_fraction_theta_max 1.000
_diffrn_measurement_device_type 'Rigaku Saturn724'
_diffrn_measurement_method \w
_diffrn_radiation_type MoK\a
_diffrn_radiation_wavelength 0.71075
_diffrn_reflns_av_R_equivalents 0.0754
_diffrn_reflns_av_unetI/netI 0.0472
_diffrn_reflns_Laue_measured_fraction_full 1.000
_diffrn_reflns_Laue_measured_fraction_max 1.000
_diffrn_reflns_limit_h_max 31
_diffrn_reflns_limit_h_min -31
_diffrn_reflns_limit_k_max 16
_diffrn_reflns_limit_k_min -16
_diffrn_reflns_limit_l_max 17
_diffrn_reflns_limit_l_min -17
_diffrn_reflns_number 63430
_diffrn_reflns_point_group_measured_fraction_full 1.000
_diffrn_reflns_point_group_measured_fraction_max 1.000
_diffrn_reflns_theta_full 25.242
_diffrn_reflns_theta_max 27.999
_diffrn_reflns_theta_min 1.730
_diffrn_source 'Varimax 50 kV 10 mA Rotating anode'
_exptl_absorpt_coefficient_mu 3.328
_exptl_absorpt_correction_T_max 0.936
_exptl_absorpt_correction_T_min 0.682
_exptl_absorpt_correction_type multi-scan
_exptl_absorpt_process_details
;
CrysAlisPro 1.171.38.41 (Rigaku Oxford Diffraction, 2015)
Empirical absorption correction using spherical harmonics,
 implemented in SCALE3 ABSPACK scaling algorithm.
;
_exptl_crystal_colour orange
_exptl_crystal_density_diffrn 1.617
_exptl_crystal_density_method 'not measured'
_exptl_crystal_description plate
_exptl_crystal_F_000 1856
_exptl_crystal_size_max 0.180
_exptl_crystal_size_mid 0.100
_exptl_crystal_size_min 0.020
_refine_diff_density_max 1.107
_refine_diff_density_min -0.942
_refine_diff_density_rms 0.132
_refine_ls_extinction_method none
_refine_ls_goodness_of_fit_ref 1.054
_refine_ls_hydrogen_treatment constr
_refine_ls_matrix_type full
_refine_ls_number_parameters 497
_refine_ls_number_reflns 9220
_refine_ls_number_restraints 0
_refine_ls_restrained_S_all 1.054
_refine_ls_R_factor_all 0.0461
_refine_ls_R_factor_gt 0.0353
_refine_ls_shift/su_max 0.001
_refine_ls_shift/su_mean 0.000
_refine_ls_structure_factor_coef Fsqd
_refine_ls_weighting_details 'w=1/[\s^2^(Fo^2^)+(0.0200P)^2^+7.0000P] where P=(Fo^2^+2Fc^2^)/3'
_refine_ls_weighting_scheme calc
_refine_ls_wR_factor_gt 0.0658
_refine_ls_wR_factor_ref 0.0694
_reflns_Friedel_coverage 0.000
_reflns_number_gt 7752
_reflns_number_total 9220
_reflns_threshold_expression 'I > 2\s(I)'
_cod_data_source_file c8dt04540b2.cif
_cod_data_source_block shelxl_CCDC2
_cod_depositor_comments 'Adding full bibliography for 7048631--7048636.cif.'
_cod_database_code 7048633
_shelx_shelxl_version_number 2014/7
_shelx_space_group_comment
;
The symmetry employed for this shelxl refinement is uniquely defined
by the following loop, which should always be used as a source of
symmetry information in preference to the above space-group names.
They are only intended as comments.
;
_shelx_estimated_absorpt_t_min 0.586
_shelx_estimated_absorpt_t_max 0.936

loop_
_space_group_symop_operation_xyz
'x, y, z'
'-x, y+1/2, -z+1/2'
'-x, -y, -z'
'x, -y-1/2, z-1/2'

loop_
_atom_site_label
_atom_site_type_symbol
_atom_site_fract_x
_atom_site_fract_y
_atom_site_fract_z
_atom_site_U_iso_or_equiv
_atom_site_adp_type
_atom_site_occupancy
_atom_site_site_symmetry_order
_atom_site_calc_flag
_atom_site_refinement_flags_posn
_atom_site_refinement_flags_adp
Re1 Re 0.88309(2) 0.05944(2) 0.39053(2) 0.01226(4) Uani 1 1 d . .
S1 S 0.55029(4) 0.10301(9) 0.16177(7) 0.0243(2) Uani 1 1 d . .
P1 P 0.86116(4) -0.06339(7) 0.24176(7) 0.01303(18) Uani 1 1 d . .
O1 O 0.96138(12) -0.1106(2) 0.4869(2) 0.0293(7) Uani 1 1 d . .
O2 O 0.98507(11) 0.1541(2) 0.2754(2) 0.0236(6) Uani 1 1 d . .
O3 O 0.91714(12) 0.1857(2) 0.5865(2) 0.0278(7) Uani 1 1 d . .
N1 N 0.82536(12) 0.1790(2) 0.3280(2) 0.0130(6) Uani 1 1 d . .
N2 N 0.80861(12) 0.0010(2) 0.4684(2) 0.0144(6) Uani 1 1 d . .
N3 N 0.49080(12) 0.1615(2) 0.3599(2) 0.0174(7) Uani 1 1 d . .
C1 C 0.84112(16) 0.2630(3) 0.2716(3) 0.0159(8) Uani 1 1 d . .
H1 H 0.8795 0.2801 0.2568 0.019 Uiso 1 1 calc R U
C2 C 0.79424(15) 0.3228(3) 0.2370(3) 0.0166(8) Uani 1 1 d . .
H2 H 0.7951 0.3854 0.1956 0.020 Uiso 1 1 calc R U
C3 C 0.74696(15) 0.2734(3) 0.2745(3) 0.0158(8) Uani 1 1 d . .
H3 H 0.7087 0.2955 0.2642 0.019 Uiso 1 1 calc R U
C4 C 0.76587(14) 0.1824(3) 0.3320(3) 0.0126(7) Uani 1 1 d . .
C5 C 0.73272(15) 0.1149(3) 0.3913(3) 0.0140(7) Uani 1 1 d . .
C6 C 0.75198(14) 0.0319(3) 0.4558(3) 0.0132(7) Uani 1 1 d . .
C7 C 0.71804(16) -0.0336(3) 0.5191(3) 0.0191(8) Uani 1 1 d . .
H7 H 0.6779 -0.0305 0.5246 0.023 Uiso 1 1 calc R U
C8 C 0.75373(17) -0.1022(3) 0.5711(3) 0.0222(9) Uani 1 1 d . .
H8 H 0.7434 -0.1550 0.6200 0.027 Uiso 1 1 calc R U
C9 C 0.80872(16) -0.0785(3) 0.5373(3) 0.0196(8) Uani 1 1 d . .
H9 H 0.8420 -0.1147 0.5606 0.023 Uiso 1 1 calc R U
C10 C 0.67024(14) 0.1325(3) 0.3858(3) 0.0137(7) Uani 1 1 d . .
C11 C 0.64134(15) 0.1133(3) 0.2920(3) 0.0163(8) Uani 1 1 d . .
H11 H 0.6622 0.0929 0.2327 0.020 Uiso 1 1 calc R U
C12 C 0.58344(16) 0.1232(3) 0.2841(3) 0.0171(8) Uani 1 1 d . .
C13 C 0.55048(15) 0.1530(3) 0.3696(3) 0.0151(7) Uani 1 1 d . .
C14 C 0.57984(15) 0.1741(3) 0.4621(3) 0.0167(8) Uani 1 1 d . .
H14 H 0.5591 0.1962 0.5210 0.020 Uiso 1 1 calc R U
C15 C 0.63844(15) 0.1638(3) 0.4706(3) 0.0173(8) Uani 1 1 d . .
H15 H 0.6570 0.1782 0.5350 0.021 Uiso 1 1 calc R U
C16 C 0.48483(16) 0.0518(3) 0.2043(3) 0.0204(8) Uani 1 1 d . .
C17 C 0.46025(15) 0.0933(3) 0.2939(3) 0.0184(8) Uani 1 1 d . .
C18 C 0.40401(16) 0.0651(3) 0.3127(3) 0.0245(9) Uani 1 1 d . .
H18 H 0.3855 0.0944 0.3712 0.029 Uiso 1 1 calc R U
C19 C 0.37424(18) -0.0050(4) 0.2480(4) 0.0319(10) Uani 1 1 d . .
H19 H 0.3357 -0.0218 0.2618 0.038 Uiso 1 1 calc R U
C20 C 0.40070(19) -0.0497(4) 0.1643(4) 0.0360(11) Uani 1 1 d . .
H20 H 0.3813 -0.1002 0.1220 0.043 Uiso 1 1 calc R U
C21 C 0.45600(18) -0.0206(4) 0.1421(3) 0.0291(10) Uani 1 1 d . .
H21 H 0.4742 -0.0505 0.0837 0.035 Uiso 1 1 calc R U
C22 C 0.46004(16) 0.2190(3) 0.4412(3) 0.0214(8) Uani 1 1 d . .
H22A H 0.4246 0.2475 0.4095 0.026 Uiso 1 1 calc R U
H22B H 0.4835 0.2807 0.4627 0.026 Uiso 1 1 calc R U
C23 C 0.44406(17) 0.1583(3) 0.5390(3) 0.0260(9) Uani 1 1 d . .
H23A H 0.4779 0.1500 0.5849 0.031 Uiso 1 1 calc R U
H23B H 0.4299 0.0866 0.5203 0.031 Uiso 1 1 calc R U
C24 C 0.39738(18) 0.2208(3) 0.5961(3) 0.0300(10) Uani 1 1 d . .
H24A H 0.4109 0.2941 0.6094 0.036 Uiso 1 1 calc R U
H24B H 0.3632 0.2253 0.5507 0.036 Uiso 1 1 calc R U
C25 C 0.38148(19) 0.1701(4) 0.6977(3) 0.0341(11) Uani 1 1 d . .
H25A H 0.4157 0.1603 0.7409 0.041 Uiso 1 1 calc R U
H25B H 0.3637 0.1009 0.6843 0.041 Uiso 1 1 calc R U
H25C H 0.3547 0.2162 0.7339 0.041 Uiso 1 1 calc R U
C26 C 0.80744(15) -0.0120(3) 0.1505(3) 0.0131(7) Uani 1 1 d . .
C27 C 0.82160(16) 0.0828(3) 0.1005(3) 0.0181(8) Uani 1 1 d . .
H27 H 0.8579 0.1138 0.1127 0.022 Uiso 1 1 calc R U
C28 C 0.78353(17) 0.1318(3) 0.0337(3) 0.0210(8) Uani 1 1 d . .
H28 H 0.7937 0.1955 -0.0009 0.025 Uiso 1 1 calc R U
C29 C 0.73031(17) 0.0874(3) 0.0172(3) 0.0223(9) Uani 1 1 d . .
H29 H 0.7036 0.1220 -0.0272 0.027 Uiso 1 1 calc R U
C30 C 0.71587(16) -0.0070(3) 0.0651(3) 0.0206(8) Uani 1 1 d . .
H30 H 0.6795 -0.0377 0.0526 0.025 Uiso 1 1 calc R U
C31 C 0.75465(16) -0.0571(3) 0.1318(3) 0.0172(8) Uani 1 1 d . .
H31 H 0.7448 -0.1221 0.1644 0.021 Uiso 1 1 calc R U
C32 C 0.83693(15) -0.1960(3) 0.2778(3) 0.0137(7) Uani 1 1 d . .
C33 C 0.78596(16) -0.2090(3) 0.3318(3) 0.0179(8) Uani 1 1 d . .
H33 H 0.7634 -0.1487 0.3476 0.022 Uiso 1 1 calc R U
C34 C 0.76838(17) -0.3097(3) 0.3621(3) 0.0201(8) Uani 1 1 d . .
H34 H 0.7336 -0.3178 0.3978 0.024 Uiso 1 1 calc R U
C35 C 0.80123(18) -0.3983(3) 0.3406(3) 0.0229(9) Uani 1 1 d . .
H35 H 0.7890 -0.4670 0.3613 0.027 Uiso 1 1 calc R U
C36 C 0.85205(17) -0.3861(3) 0.2887(3) 0.0215(8) Uani 1 1 d . .
H36 H 0.8749 -0.4466 0.2747 0.026 Uiso 1 1 calc R U
C37 C 0.86956(16) -0.2861(3) 0.2570(3) 0.0179(8) Uani 1 1 d . .
H37 H 0.9042 -0.2788 0.2208 0.021 Uiso 1 1 calc R U
C38 C 0.92122(16) -0.0909(3) 0.1567(3) 0.0155(8) Uani 1 1 d . .
C39 C 0.91198(16) -0.1189(3) 0.0535(3) 0.0195(8) Uani 1 1 d . .
H39 H 0.8743 -0.1251 0.0268 0.023 Uiso 1 1 calc R U
C40 C 0.95764(18) -0.1377(3) -0.0109(3) 0.0251(9) Uani 1 1 d . .
H40 H 0.9511 -0.1564 -0.0815 0.030 Uiso 1 1 calc R U
C41 C 1.01257(17) -0.1293(3) 0.0277(3) 0.0261(9) Uani 1 1 d . .
H41 H 1.0438 -0.1407 -0.0167 0.031 Uiso 1 1 calc R U
C42 C 1.02203(17) -0.1043(3) 0.1302(3) 0.0252(9) Uani 1 1 d . .
H42 H 1.0598 -0.0997 0.1566 0.030 Uiso 1 1 calc R U
C43 C 0.97672(16) -0.0857(3) 0.1959(3) 0.0200(8) Uani 1 1 d . .
H43 H 0.9835 -0.0695 0.2670 0.024 Uiso 1 1 calc R U
C44 C 0.93154(16) -0.0489(3) 0.4495(3) 0.0194(8) Uani 1 1 d . .
C45 C 0.94693(15) 0.1188(3) 0.3181(3) 0.0168(8) Uani 1 1 d . .
C46 C 0.90291(16) 0.1430(3) 0.5118(3) 0.0190(8) Uani 1 1 d . .

loop_
_atom_site_aniso_label
_atom_site_aniso_U_11
_atom_site_aniso_U_22
_atom_site_aniso_U_33
_atom_site_aniso_U_23
_atom_site_aniso_U_13
_atom_site_aniso_U_12
Re1 0.01030(7) 0.01458(7) 0.01191(7) 0.00013(6) 0.00001(5) -0.00034(6)
S1 0.0164(5) 0.0420(6) 0.0146(5) -0.0014(4) 0.0002(4) -0.0016(4)
P1 0.0123(4) 0.0132(4) 0.0136(4) 0.0005(4) 0.0004(3) 0.0004(4)
O1 0.0261(16) 0.0238(16) 0.0377(18) 0.0079(13) -0.0092(13) 0.0051(13)
O2 0.0159(14) 0.0257(16) 0.0295(16) -0.0022(12) 0.0071(12) -0.0039(12)
O3 0.0277(16) 0.0392(18) 0.0167(15) -0.0087(13) 0.0048(12) -0.0065(14)
N1 0.0140(15) 0.0121(15) 0.0131(15) 0.0011(12) 0.0022(12) -0.0034(12)
N2 0.0131(15) 0.0169(16) 0.0132(15) -0.0004(12) 0.0034(12) -0.0014(12)
N3 0.0115(15) 0.0237(18) 0.0170(16) -0.0044(13) 0.0039(12) -0.0024(13)
C1 0.022(2) 0.0129(18) 0.0127(18) -0.0004(14) 0.0016(15) -0.0044(15)
C2 0.0223(19) 0.0098(17) 0.0177(19) 0.0007(14) 0.0036(15) -0.0025(15)
C3 0.0150(18) 0.0167(19) 0.0159(19) -0.0029(15) 0.0028(14) 0.0027(15)
C4 0.0096(16) 0.0144(18) 0.0137(17) -0.0051(14) -0.0018(13) 0.0005(14)
C5 0.0139(18) 0.0162(19) 0.0119(18) -0.0052(14) 0.0007(14) -0.0008(14)
C6 0.0115(17) 0.0166(19) 0.0116(17) -0.0018(13) 0.0030(14) -0.0042(14)
C7 0.0169(19) 0.024(2) 0.0169(19) 0.0004(15) 0.0049(15) -0.0040(15)
C8 0.029(2) 0.024(2) 0.0143(19) 0.0040(16) 0.0055(16) -0.0075(17)
C9 0.021(2) 0.023(2) 0.0139(19) 0.0024(15) -0.0026(15) -0.0029(16)
C10 0.0101(17) 0.0135(18) 0.0175(18) 0.0012(14) -0.0001(14) -0.0026(14)
C11 0.0130(18) 0.020(2) 0.0161(19) 0.0000(15) 0.0054(14) -0.0006(15)
C12 0.0187(19) 0.0187(19) 0.0139(18) -0.0008(15) -0.0002(15) 0.0002(15)
C13 0.0123(17) 0.0161(19) 0.0171(19) -0.0006(14) 0.0029(14) -0.0022(14)
C14 0.0132(18) 0.0195(19) 0.0177(19) -0.0022(15) 0.0056(14) -0.0004(15)
C15 0.0193(19) 0.0173(19) 0.0155(19) -0.0034(15) 0.0024(15) -0.0024(15)
C16 0.0153(18) 0.026(2) 0.020(2) -0.0030(17) -0.0017(15) 0.0008(16)
C17 0.0110(18) 0.024(2) 0.020(2) 0.0016(16) -0.0009(15) -0.0051(15)
C18 0.0170(19) 0.030(2) 0.026(2) -0.0010(18) 0.0010(16) -0.0043(18)
C19 0.019(2) 0.035(3) 0.042(3) -0.002(2) -0.0031(19) -0.0097(19)
C20 0.026(2) 0.038(3) 0.044(3) -0.019(2) -0.009(2) -0.007(2)
C21 0.027(2) 0.037(3) 0.024(2) -0.0116(19) -0.0052(18) 0.0026(19)
C22 0.0141(19) 0.024(2) 0.027(2) -0.0070(17) 0.0035(16) -0.0001(16)
C23 0.019(2) 0.034(3) 0.025(2) -0.0035(18) 0.0059(17) -0.0025(18)
C24 0.027(2) 0.029(2) 0.034(3) -0.0103(19) 0.0042(19) -0.0052(19)
C25 0.036(3) 0.032(3) 0.035(3) -0.007(2) 0.010(2) -0.002(2)
C26 0.0145(18) 0.0145(18) 0.0104(17) -0.0029(14) 0.0002(14) 0.0039(14)
C27 0.0183(19) 0.020(2) 0.0162(19) -0.0001(15) 0.0011(15) -0.0006(15)
C28 0.031(2) 0.0168(19) 0.0156(19) 0.0015(15) -0.0006(16) 0.0044(17)
C29 0.027(2) 0.025(2) 0.0147(19) -0.0020(15) -0.0039(16) 0.0097(17)
C30 0.0139(19) 0.029(2) 0.019(2) -0.0089(17) -0.0001(15) 0.0017(16)
C31 0.0218(19) 0.0141(18) 0.0156(18) -0.0004(15) 0.0019(15) 0.0030(16)
C32 0.0174(18) 0.0127(18) 0.0109(17) 0.0024(14) 0.0000(14) 0.0006(14)
C33 0.022(2) 0.0168(19) 0.0154(19) -0.0006(15) 0.0012(15) 0.0026(15)
C34 0.026(2) 0.018(2) 0.0156(19) 0.0037(15) 0.0031(16) -0.0043(16)
C35 0.035(2) 0.0132(19) 0.020(2) 0.0055(15) -0.0044(18) -0.0061(17)
C36 0.029(2) 0.016(2) 0.020(2) 0.0004(16) -0.0021(17) 0.0052(17)
C37 0.0195(19) 0.019(2) 0.0152(19) -0.0003(15) -0.0019(15) 0.0027(15)
C38 0.0199(19) 0.0111(17) 0.0155(18) 0.0005(14) 0.0037(15) 0.0029(14)
C39 0.019(2) 0.019(2) 0.020(2) -0.0001(16) 0.0027(16) 0.0004(16)
C40 0.035(2) 0.018(2) 0.022(2) -0.0059(16) 0.0092(18) 0.0015(18)
C41 0.022(2) 0.020(2) 0.036(3) 0.0035(18) 0.0142(19) 0.0026(17)
C42 0.019(2) 0.016(2) 0.040(3) 0.0034(18) 0.0023(18) 0.0042(16)
C43 0.022(2) 0.017(2) 0.021(2) 0.0011(15) 0.0017(16) 0.0044(15)
C44 0.0165(19) 0.022(2) 0.020(2) -0.0058(16) -0.0011(15) -0.0028(16)
C45 0.0161(19) 0.018(2) 0.0166(19) -0.0046(15) -0.0001(15) 0.0032(15)
C46 0.020(2) 0.021(2) 0.016(2) -0.0004(15) 0.0036(15) -0.0008(16)

loop_
_atom_type_symbol
_atom_type_description
_atom_type_scat_dispersion_real
_atom_type_scat_dispersion_imag
_atom_type_scat_source
C C 0.0033 0.0016 'International Tables Vol C Tables 4.2.6.8 and 6.1.1.4'
H H 0.0000 0.0000 'International Tables Vol C Tables 4.2.6.8 and 6.1.1.4'
N N 0.0061 0.0033 'International Tables Vol C Tables 4.2.6.8 and 6.1.1.4'
O O 0.0106 0.0060 'International Tables Vol C Tables 4.2.6.8 and 6.1.1.4'
P P 0.1023 0.0942 'International Tables Vol C Tables 4.2.6.8 and 6.1.1.4'
Re Re -1.0185 7.2310 'International Tables Vol C Tables 4.2.6.8 and 6.1.1.4'
S S 0.1246 0.1234 'International Tables Vol C Tables 4.2.6.8 and 6.1.1.4'

loop_
_geom_angle_atom_site_label_1
_geom_angle_atom_site_label_2
_geom_angle_atom_site_label_3
_geom_angle
C44 Re1 C45 90.19(16)
C44 Re1 C46 86.07(16)
C45 Re1 C46 90.06(15)
C44 Re1 N2 93.23(14)
C45 Re1 N2 176.56(13)
C46 Re1 N2 89.84(13)
C44 Re1 N1 177.48(13)
C45 Re1 N1 92.32(13)
C46 Re1 N1 93.74(14)
N2 Re1 N1 84.26(11)
C44 Re1 P1 88.84(11)
C45 Re1 P1 91.19(11)
C46 Re1 P1 174.77(12)
N2 Re1 P1 89.22(8)
N1 Re1 P1 91.29(8)
C16 S1 C12 98.68(18)
C32 P1 C26 105.71(16)
C32 P1 C38 103.09(16)
C26 P1 C38 102.35(16)
C32 P1 Re1 115.42(11)
C26 P1 Re1 113.91(11)
C38 P1 Re1 114.89(12)
C1 N1 C4 106.4(3)
C1 N1 Re1 124.8(2)
C4 N1 Re1 128.8(2)
C9 N2 C6 106.1(3)
C9 N2 Re1 124.7(2)
C6 N2 Re1 129.1(2)
C17 N3 C13 120.6(3)
C17 N3 C22 118.7(3)
C13 N3 C22 118.3(3)
N1 C1 C2 111.9(3)
N1 C1 H1 124.1
C2 C1 H1 124.1
C3 C2 C1 106.5(3)
C3 C2 H2 126.7
C1 C2 H2 126.7
C2 C3 C4 107.3(3)
C2 C3 H3 126.3
C4 C3 H3 126.3
C5 C4 N1 124.8(3)
C5 C4 C3 126.9(3)
N1 C4 C3 107.9(3)
C4 C5 C6 126.9(3)
C4 C5 C10 116.5(3)
C6 C5 C10 116.7(3)
N2 C6 C5 125.1(3)
N2 C6 C7 108.5(3)
C5 C6 C7 126.4(3)
C8 C7 C6 107.5(3)
C8 C7 H7 126.2
C6 C7 H7 126.2
C7 C8 C9 106.0(3)
C7 C8 H8 127.0
C9 C8 H8 127.0
N2 C9 C8 111.8(3)
N2 C9 H9 124.1
C8 C9 H9 124.1
C15 C10 C11 117.8(3)
C15 C10 C5 123.3(3)
C11 C10 C5 118.8(3)
C12 C11 C10 121.2(3)
C12 C11 H11 119.4
C10 C11 H11 119.4
C11 C12 C13 121.7(3)
C11 C12 S1 118.6(3)
C13 C12 S1 119.7(3)
C14 C13 C12 116.6(3)
C14 C13 N3 122.7(3)
C12 C13 N3 120.7(3)
C15 C14 C13 121.9(3)
C15 C14 H14 119.0
C13 C14 H14 119.0
C14 C15 C10 120.7(3)
C14 C15 H15 119.6
C10 C15 H15 119.6
C21 C16 C17 121.2(4)
C21 C16 S1 118.9(3)
C17 C16 S1 119.6(3)
C18 C17 N3 122.0(3)
C18 C17 C16 117.0(3)
N3 C17 C16 121.0(3)
C19 C18 C17 121.7(4)
C19 C18 H18 119.1
C17 C18 H18 119.1
C20 C19 C18 119.9(4)
C20 C19 H19 120.1
C18 C19 H19 120.1
C19 C20 C21 119.5(4)
C19 C20 H20 120.3
C21 C20 H20 120.3
C16 C21 C20 120.5(4)
C16 C21 H21 119.7
C20 C21 H21 119.7
N3 C22 C23 118.2(3)
N3 C22 H22A 107.8
C23 C22 H22A 107.8
N3 C22 H22B 107.8
C23 C22 H22B 107.8
H22A C22 H22B 107.1
C22 C23 C24 108.9(3)
C22 C23 H23A 109.9
C24 C23 H23A 109.9
C22 C23 H23B 109.9
C24 C23 H23B 109.9
H23A C23 H23B 108.3
C25 C24 C23 112.7(4)
C25 C24 H24A 109.1
C23 C24 H24A 109.1
C25 C24 H24B 109.1
C23 C24 H24B 109.1
H24A C24 H24B 107.8
C24 C25 H25A 109.5
C24 C25 H25B 109.5
H25A C25 H25B 109.5
C24 C25 H25C 109.5
H25A C25 H25C 109.5
H25B C25 H25C 109.5
C31 C26 C27 119.3(3)
C31 C26 P1 125.2(3)
C27 C26 P1 115.5(3)
C28 C27 C26 120.8(4)
C28 C27 H27 119.6
C26 C27 H27 119.6
C27 C28 C29 119.6(4)
C27 C28 H28 120.2
C29 C28 H28 120.2
C30 C29 C28 120.4(4)
C30 C29 H29 119.8
C28 C29 H29 119.8
C29 C30 C31 120.0(4)
C29 C30 H30 120.0
C31 C30 H30 120.0
C26 C31 C30 120.0(4)
C26 C31 H31 120.0
C30 C31 H31 120.0
C37 C32 C33 118.5(3)
C37 C32 P1 121.2(3)
C33 C32 P1 120.3(3)
C34 C33 C32 120.4(3)
C34 C33 H33 119.8
C32 C33 H33 119.8
C35 C34 C33 120.4(4)
C35 C34 H34 119.8
C33 C34 H34 119.8
C34 C35 C36 119.7(4)
C34 C35 H35 120.2
C36 C35 H35 120.2
C37 C36 C35 120.3(4)
C37 C36 H36 119.9
C35 C36 H36 119.9
C36 C37 C32 120.8(4)
C36 C37 H37 119.6
C32 C37 H37 119.6
C39 C38 C43 119.3(3)
C39 C38 P1 120.6(3)
C43 C38 P1 120.1(3)
C40 C39 C38 120.2(4)
C40 C39 H39 119.9
C38 C39 H39 119.9
C41 C40 C39 120.0(4)
C41 C40 H40 120.0
C39 C40 H40 120.0
C42 C41 C40 120.1(4)
C42 C41 H41 120.0
C40 C41 H41 120.0
C41 C42 C43 120.6(4)
C41 C42 H42 119.7
C43 C42 H42 119.7
C42 C43 C38 119.7(4)
C42 C43 H43 120.2
C38 C43 H43 120.2
O1 C44 Re1 177.4(3)
O2 C45 Re1 179.6(3)
O3 C46 Re1 174.5(4)

loop_
_geom_bond_atom_site_label_1
_geom_bond_atom_site_label_2
_geom_bond_distance
Re1 C44 1.925(4)
Re1 C45 1.932(4)
Re1 C46 1.935(4)
Re1 N2 2.163(3)
Re1 N1 2.174(3)
Re1 P1 2.5099(9)
S1 C16 1.766(4)
S1 C12 1.767(4)
P1 C32 1.825(4)
P1 C26 1.832(4)
P1 C38 1.836(4)
O1 C44 1.149(4)
O2 C45 1.149(4)
O3 C46 1.147(4)
N1 C1 1.338(4)
N1 C4 1.403(4)
N2 C9 1.338(5)
N2 C6 1.396(4)
N3 C17 1.399(5)
N3 C13 1.413(4)
N3 C22 1.473(4)
C1 C2 1.404(5)
C1 H1 0.9500
C2 C3 1.369(5)
C2 H2 0.9500
C3 C4 1.432(5)
C3 H3 0.9500
C4 C5 1.390(5)
C5 C6 1.404(5)
C5 C10 1.488(5)
C6 C7 1.415(5)
C7 C8 1.372(5)
C7 H7 0.9500
C8 C9 1.404(5)
C8 H8 0.9500
C9 H9 0.9500
C10 C15 1.390(5)
C10 C11 1.400(5)
C11 C12 1.371(5)
C11 H11 0.9500
C12 C13 1.408(5)
C13 C14 1.394(5)
C14 C15 1.389(5)
C14 H14 0.9500
C15 H15 0.9500
C16 C21 1.384(5)
C16 C17 1.400(5)
C17 C18 1.396(5)
C18 C19 1.395(6)
C18 H18 0.9500
C19 C20 1.375(6)
C19 H19 0.9500
C20 C21 1.387(6)
C20 H20 0.9500
C21 H21 0.9500
C22 C23 1.526(5)
C22 H22A 0.9900
C22 H22B 0.9900
C23 C24 1.547(5)
C23 H23A 0.9900
C23 H23B 0.9900
C24 C25 1.508(6)
C24 H24A 0.9900
C24 H24B 0.9900
C25 H25A 0.9800
C25 H25B 0.9800
C25 H25C 0.9800
C26 C31 1.384(5)
C26 C27 1.397(5)
C27 C28 1.379(5)
C27 H27 0.9500
C28 C29 1.385(5)
C28 H28 0.9500
C29 C30 1.382(6)
C29 H29 0.9500
C30 C31 1.394(5)
C30 H30 0.9500
C31 H31 0.9500
C32 C37 1.397(5)
C32 C33 1.406(5)
C33 C34 1.390(5)
C33 H33 0.9500
C34 C35 1.387(5)
C34 H34 0.9500
C35 C36 1.389(6)
C35 H35 0.9500
C36 C37 1.387(5)
C36 H36 0.9500
C37 H37 0.9500
C38 C39 1.390(5)
C38 C43 1.395(5)
C39 C40 1.388(5)
C39 H39 0.9500
C40 C41 1.383(6)
C40 H40 0.9500
C41 C42 1.372(6)
C41 H41 0.9500
C42 C43 1.392(5)
C42 H42 0.9500
C43 H43 0.9500

loop_
_geom_torsion_atom_site_label_1
_geom_torsion_atom_site_label_2
_geom_torsion_atom_site_label_3
_geom_torsion_atom_site_label_4
_geom_torsion
C4 N1 C1 C2 -0.2(4)
Re1 N1 C1 C2 176.5(2)
N1 C1 C2 C3 0.3(4)
C1 C2 C3 C4 -0.3(4)
C1 N1 C4 C5 -173.6(3)
Re1 N1 C4 C5 9.8(5)
C1 N1 C4 C3 0.1(4)
Re1 N1 C4 C3 -176.5(2)
C2 C3 C4 C5 173.7(3)
C2 C3 C4 N1 0.1(4)
N1 C4 C5 C6 -0.8(6)
C3 C4 C5 C6 -173.3(3)
N1 C4 C5 C10 179.2(3)
C3 C4 C5 C10 6.7(5)
C9 N2 C6 C5 178.7(3)
Re1 N2 C6 C5 -4.0(5)
C9 N2 C6 C7 -0.8(4)
Re1 N2 C6 C7 176.4(2)
C4 C5 C6 N2 -2.3(6)
C10 C5 C6 N2 177.8(3)
C4 C5 C6 C7 177.2(4)
C10 C5 C6 C7 -2.7(5)
N2 C6 C7 C8 1.1(4)
C5 C6 C7 C8 -178.5(4)
C6 C7 C8 C9 -0.9(4)
C6 N2 C9 C8 0.2(4)
Re1 N2 C9 C8 -177.2(2)
C7 C8 C9 N2 0.4(4)
C4 C5 C10 C15 -116.0(4)
C6 C5 C10 C15 63.9(5)
C4 C5 C10 C11 66.4(4)
C6 C5 C10 C11 -113.7(4)
C15 C10 C11 C12 -1.0(5)
C5 C10 C11 C12 176.8(3)
C10 C11 C12 C13 -0.1(6)
C10 C11 C12 S1 177.4(3)
C16 S1 C12 C11 148.9(3)
C16 S1 C12 C13 -33.6(3)
C11 C12 C13 C14 1.4(5)
S1 C12 C13 C14 -176.1(3)
C11 C12 C13 N3 -179.2(3)
S1 C12 C13 N3 3.4(5)
C17 N3 C13 C14 -146.6(4)
C22 N3 C13 C14 15.2(5)
C17 N3 C13 C12 33.9(5)
C22 N3 C13 C12 -164.2(3)
C12 C13 C14 C15 -1.6(5)
N3 C13 C14 C15 179.0(3)
C13 C14 C15 C10 0.6(6)
C11 C10 C15 C14 0.7(5)
C5 C10 C15 C14 -176.9(3)
C12 S1 C16 C21 -149.3(3)
C12 S1 C16 C17 37.5(4)
C13 N3 C17 C18 151.4(4)
C22 N3 C17 C18 -10.5(5)
C13 N3 C17 C16 -29.9(5)
C22 N3 C17 C16 168.3(4)
C21 C16 C17 C18 -5.1(6)
S1 C16 C17 C18 167.9(3)
C21 C16 C17 N3 176.1(4)
S1 C16 C17 N3 -10.9(5)
N3 C17 C18 C19 -178.4(4)
C16 C17 C18 C19 2.8(6)
C17 C18 C19 C20 1.3(7)
C18 C19 C20 C21 -3.2(7)
C17 C16 C21 C20 3.3(7)
S1 C16 C21 C20 -169.7(4)
C19 C20 C21 C16 0.9(7)
C17 N3 C22 C23 77.9(4)
C13 N3 C22 C23 -84.3(4)
N3 C22 C23 C24 -162.6(3)
C22 C23 C24 C25 -176.4(3)
C32 P1 C26 C31 12.0(4)
C38 P1 C26 C31 119.6(3)
Re1 P1 C26 C31 -115.8(3)
C32 P1 C26 C27 -170.8(3)
C38 P1 C26 C27 -63.2(3)
Re1 P1 C26 C27 61.5(3)
C31 C26 C27 C28 0.4(5)
P1 C26 C27 C28 -177.0(3)
C26 C27 C28 C29 1.0(6)
C27 C28 C29 C30 -1.8(6)
C28 C29 C30 C31 1.1(6)
C27 C26 C31 C30 -1.1(5)
P1 C26 C31 C30 176.0(3)
C29 C30 C31 C26 0.4(5)
C26 P1 C32 C37 119.0(3)
C38 P1 C32 C37 11.9(3)
Re1 P1 C32 C37 -114.1(3)
C26 P1 C32 C33 -64.0(3)
C38 P1 C32 C33 -171.1(3)
Re1 P1 C32 C33 62.8(3)
C37 C32 C33 C34 -0.9(5)
P1 C32 C33 C34 -178.0(3)
C32 C33 C34 C35 0.8(6)
C33 C34 C35 C36 0.1(6)
C34 C35 C36 C37 -0.9(6)
C35 C36 C37 C32 0.8(6)
C33 C32 C37 C36 0.2(5)
P1 C32 C37 C36 177.2(3)
C32 P1 C38 C39 79.9(3)
C26 P1 C38 C39 -29.7(3)
Re1 P1 C38 C39 -153.7(3)
C32 P1 C38 C43 -99.0(3)
C26 P1 C38 C43 151.4(3)
Re1 P1 C38 C43 27.4(3)
C43 C38 C39 C40 -2.3(6)
P1 C38 C39 C40 178.8(3)
C38 C39 C40 C41 0.3(6)
C39 C40 C41 C42 1.3(6)
C40 C41 C42 C43 -1.0(6)
C41 C42 C43 C38 -0.9(6)
C39 C38 C43 C42 2.6(5)
P1 C38 C43 C42 -178.5(3)
